data_7053244
loop_
_publ_author_name
'Biffis, Andrea'
'Cipani, Matteo'
'Tubaro, Cristina'
'Basato, Marino'
'Costante, Michele'
'Bressan, Edoardo'
'Venzo, Alfonso'
'Graiff, Claudia'

_publ_section_title
;
 Dinuclear complexes of silver(i) and gold(i) with macrocyclic dicarbene
 ligands bearing a 2,6-lutidinyl bridge: synthesis, structural analysis
 and dynamic behaviour in solution
;
_journal_issue 12
_journal_name_full 'New Journal of Chemistry'
_journal_page_first 4176
_journal_paper_doi 10.1039/c3nj01000g
_journal_volume 37
_journal_year 2013
_chemical_formula_sum 'C36 H40 Ag2 F12 N12 P2'
_chemical_formula_weight 1146.48
_chemical_name_systematic
; 
 ? 
;
_space_group_IT_number 14
_symmetry_cell_setting monoclinic
_symmetry_space_group_name_Hall '-P 2ybc'
_symmetry_space_group_name_H-M 'P 1 21/c 1'
_atom_sites_solution_hydrogens geom
_atom_sites_solution_primary direct
_atom_sites_solution_secondary difmap
_audit_creation_method SHELXL-97
_cell_angle_alpha 90.00
_cell_angle_beta 105.2270(10)
_cell_angle_gamma 90.00
_cell_formula_units_Z 2
_cell_length_a 12.2233(12)
_cell_length_b 15.1078(15)
_cell_length_c 12.1652(12)
_cell_measurement_reflns_used 999
_cell_measurement_temperature 296(2)
_cell_measurement_theta_max 30
_cell_measurement_theta_min 2
_cell_volume 2167.6(4)
_computing_cell_refinement 'APEX II (Bruker, 2008)'
_computing_data_collection 'APEX II (Bruker, 2008)'
_computing_data_reduction 'SAINT (Bruker, 2008)'
_computing_molecular_graphics 'ORTEP-3 for Windows (Farrugia, 1997)'
_computing_publication_material 'WinGX (Farrugia, 1999)'
_computing_structure_refinement 'SHELXL-97 (Sheldrick, 1997)'
_computing_structure_solution 'SHELXS-97 (Sheldrick, 1990)'
_diffrn_ambient_temperature 296(2)
_diffrn_measured_fraction_theta_full 0.996
_diffrn_measured_fraction_theta_max 0.996
_diffrn_measurement_device_type 'APEX II BRUKER'
_diffrn_measurement_method 'omega scan'
_diffrn_radiation_monochromator graphite
_diffrn_radiation_source 'fine-focus sealed tube'
_diffrn_radiation_type MoK\a
_diffrn_radiation_wavelength 0.71073
_diffrn_reflns_av_R_equivalents 0.0238
_diffrn_reflns_av_unetI/netI 0.0179
_diffrn_reflns_limit_h_max 17
_diffrn_reflns_limit_h_min -17
_diffrn_reflns_limit_k_max 21
_diffrn_reflns_limit_k_min -21
_diffrn_reflns_limit_l_max 17
_diffrn_reflns_limit_l_min -17
_diffrn_reflns_number 33838
_diffrn_reflns_theta_full 30.62
_diffrn_reflns_theta_max 30.62
_diffrn_reflns_theta_min 1.73
_diffrn_standards_decay_% 0
_diffrn_standards_interval_count 0
_diffrn_standards_interval_time 0
_diffrn_standards_number 0
_exptl_absorpt_coefficient_mu 1.073
_exptl_absorpt_correction_T_max 0.7461
_exptl_absorpt_correction_T_min 0.6345
_exptl_absorpt_correction_type empirical
_exptl_absorpt_process_details sadabs
_exptl_crystal_colour colourless
_exptl_crystal_density_diffrn 1.757
_exptl_crystal_density_method 'not measured'
_exptl_crystal_description prism
_exptl_crystal_F_000 1144
_exptl_crystal_size_max 0.22
_exptl_crystal_size_mid 0.18
_exptl_crystal_size_min 0.17
_refine_diff_density_max 0.543
_refine_diff_density_min -0.467
_refine_diff_density_rms 0.077
_refine_ls_extinction_method none
_refine_ls_goodness_of_fit_ref 1.051
_refine_ls_hydrogen_treatment constr
_refine_ls_matrix_type full
_refine_ls_number_parameters 290
_refine_ls_number_reflns 6654
_refine_ls_number_restraints 0
_refine_ls_restrained_S_all 1.051
_refine_ls_R_factor_all 0.0353
_refine_ls_R_factor_gt 0.0306
_refine_ls_shift/su_max 0.003
_refine_ls_shift/su_mean 0.000
_refine_ls_structure_factor_coef Fsqd
_refine_ls_weighting_details 'calc w=1/[\s^2^(Fo^2^)+(0.0434P)^2^+1.2650P] where P=(Fo^2^+2Fc^2^)/3'
_refine_ls_weighting_scheme calc
_refine_ls_wR_factor_gt 0.0822
_refine_ls_wR_factor_ref 0.0868
_reflns_number_gt 5910
_reflns_number_total 6654
_reflns_threshold_expression >2sigma(I)
_cod_data_source_file c3nj01000g.txt
_cod_data_source_block Ag_compound
_cod_original_sg_symbol_H-M P2(1)/c
_cod_database_code 7053244

loop_
_symmetry_equiv_pos_as_xyz
'x, y, z'
'-x, y+1/2, -z+1/2'
'-x, -y, -z'
'x, -y-1/2, z-1/2'

loop_
_atom_site_label
_atom_site_type_symbol
_atom_site_fract_x
_atom_site_fract_y
_atom_site_fract_z
_atom_site_U_iso_or_equiv
_atom_site_adp_type
_atom_site_occupancy
_atom_site_symmetry_multiplicity
_atom_site_calc_flag
_atom_site_refinement_flags
C1 C 0.49564(16) -0.11187(11) 0.32158(16) 0.0294(3) Uani 1 1 d .
C2 C 0.44007(19) -0.09618(15) 0.13062(17) 0.0404(4) Uani 1 1 d .
H2 H 0.3942 -0.0862 0.0576 0.048 Uiso 1 1 calc R
C3 C 0.5517(2) -0.11524(14) 0.15951(18) 0.0405(4) Uani 1 1 d .
H3 H 0.5980 -0.1204 0.1102 0.049 Uiso 1 1 calc R
C4 C 0.70015(16) -0.13796(13) 0.3433(2) 0.0384(4) Uani 1 1 d .
H4A H 0.7457 -0.1599 0.2948 0.046 Uiso 1 1 calc R
H4B H 0.7017 -0.1820 0.4018 0.046 Uiso 1 1 calc R
C5 C 0.75064(15) -0.05240(12) 0.39884(17) 0.0333(4) Uani 1 1 d .
C6 C 0.84323(17) -0.05255(15) 0.4931(2) 0.0415(4) Uani 1 1 d .
H6 H 0.8772 -0.1054 0.5235 0.050 Uiso 1 1 calc R
C7 C 0.88416(17) 0.02818(17) 0.5413(2) 0.0444(5) Uani 1 1 d .
H7 H 0.9466 0.0302 0.6044 0.053 Uiso 1 1 calc R
C8 C 0.83157(17) 0.10550(14) 0.49498(19) 0.0398(4) Uani 1 1 d .
H8 H 0.8572 0.1602 0.5263 0.048 Uiso 1 1 calc R
C9 C 0.73913(15) 0.09917(12) 0.40014(16) 0.0315(3) Uani 1 1 d .
C10 C 0.27772(17) 0.08807(14) 0.25466(19) 0.0394(4) Uani 1 1 d .
H10A H 0.2230 0.1350 0.2282 0.047 Uiso 1 1 calc R
H10B H 0.2829 0.0781 0.3346 0.047 Uiso 1 1 calc R
C11 C 0.48000(16) 0.13282(12) 0.33184(16) 0.0312(3) Uani 1 1 d .
C12 C 0.41169(18) 0.13664(14) 0.14087(17) 0.0375(4) Uani 1 1 d .
H12 H 0.3619 0.1317 0.0688 0.045 Uiso 1 1 calc R
C13 C 0.52050(18) 0.16387(13) 0.16545(16) 0.0360(4) Uani 1 1 d .
H13 H 0.5608 0.1805 0.1137 0.043 Uiso 1 1 calc R
C14 C 0.23446(18) 0.00378(12) 0.1885(2) 0.0401(4) Uani 1 1 d .
H14A H 0.1537 -0.0008 0.1813 0.048 Uiso 1 1 calc R
H14B H 0.2442 0.0100 0.1122 0.048 Uiso 1 1 calc R
C16 C 0.67618(17) 0.18159(12) 0.34606(18) 0.0362(4) Uani 1 1 d .
H16A H 0.6753 0.2244 0.4052 0.043 Uiso 1 1 calc R
H16B H 0.7162 0.2078 0.2951 0.043 Uiso 1 1 calc R
C15 C 0.29000(17) -0.08254(14) 0.2384(2) 0.0406(4) Uani 1 1 d .
H15A H 0.2893 -0.0855 0.3179 0.049 Uiso 1 1 calc R
H15B H 0.2446 -0.1314 0.1991 0.049 Uiso 1 1 calc R
N1 N 0.40699(13) -0.09438(11) 0.23119(14) 0.0323(3) Uani 1 1 d .
N2 N 0.58382(13) -0.12560(10) 0.27557(14) 0.0313(3) Uani 1 1 d .
N3 N 0.69997(14) 0.02227(11) 0.35164(14) 0.0329(3) Uani 1 1 d .
N4 N 0.38856(14) 0.11746(10) 0.24350(14) 0.0322(3) Uani 1 1 d .
N5 N 0.56016(14) 0.16214(10) 0.28264(13) 0.0311(3) Uani 1 1 d .
F1 F 0.0394(2) 0.1445(2) 0.76327(18) 0.1196(10) Uani 1 1 d .
F2 F 0.13086(17) 0.19831(15) 1.02111(15) 0.0852(6) Uani 1 1 d .
F3 F 0.18486(16) 0.10285(13) 0.9024(2) 0.0793(6) Uani 1 1 d .
F4 F 0.1605(2) 0.24592(14) 0.8576(2) 0.1152(9) Uani 1 1 d .
F5 F -0.0145(2) 0.24134(15) 0.8811(2) 0.1029(7) Uani 1 1 d .
F6 F 0.00995(17) 0.09763(13) 0.9263(2) 0.0921(7) Uani 1 1 d .
P1 P 0.08377(5) 0.17215(4) 0.89026(5) 0.04224(13) Uani 1 1 d .
Ag Ag 0.495612(12) 0.116917(9) 0.505307(11) 0.03332(6) Uani 1 1 d .
C1S C 0.84342(19) 0.35110(18) 0.6284(2) 0.0475(5) Uani 1 1 d .
C2S C 0.9469(3) 0.3971(2) 0.6827(3) 0.0699(9) Uani 1 1 d .
H2S1 H 0.9326 0.4388 0.7368 0.105 Uiso 1 1 calc R
H2S2 H 0.9742 0.4279 0.6262 0.105 Uiso 1 1 calc R
H2S3 H 1.0030 0.3552 0.7213 0.105 Uiso 1 1 calc R
N1S N 0.76273(19) 0.31447(19) 0.5868(2) 0.0699(7) Uani 1 1 d .

loop_
_atom_site_aniso_label
_atom_site_aniso_U_11
_atom_site_aniso_U_22
_atom_site_aniso_U_33
_atom_site_aniso_U_23
_atom_site_aniso_U_13
_atom_site_aniso_U_12
C1 0.0329(8) 0.0247(8) 0.0304(8) -0.0008(6) 0.0080(7) 0.0007(6)
C2 0.0477(11) 0.0440(11) 0.0280(9) -0.0034(8) 0.0074(8) 0.0031(9)
C3 0.0479(11) 0.0407(11) 0.0366(10) -0.0058(8) 0.0175(9) 0.0020(8)
C4 0.0316(9) 0.0299(9) 0.0523(12) 0.0005(8) 0.0087(8) 0.0060(7)
C5 0.0275(8) 0.0308(8) 0.0430(10) 0.0020(7) 0.0115(7) 0.0021(7)
C6 0.0296(9) 0.0409(11) 0.0513(12) 0.0068(9) 0.0057(8) 0.0054(8)
C7 0.0282(9) 0.0518(12) 0.0470(12) 0.0010(10) -0.0010(8) 0.0002(8)
C8 0.0316(9) 0.0396(10) 0.0457(11) -0.0046(8) 0.0058(8) -0.0057(8)
C9 0.0299(8) 0.0308(8) 0.0338(9) 0.0000(7) 0.0085(7) -0.0029(7)
C10 0.0336(9) 0.0393(10) 0.0462(11) -0.0054(8) 0.0123(8) 0.0044(8)
C11 0.0367(9) 0.0262(8) 0.0299(8) -0.0006(6) 0.0075(7) 0.0040(7)
C12 0.0420(10) 0.0389(10) 0.0296(9) 0.0001(7) 0.0056(7) 0.0054(8)
C13 0.0448(10) 0.0326(9) 0.0304(9) 0.0024(7) 0.0097(7) 0.0030(8)
C14 0.0290(9) 0.0393(11) 0.0471(12) -0.0016(8) 0.0015(8) 0.0029(7)
C16 0.0378(9) 0.0273(8) 0.0405(10) -0.0008(7) 0.0050(8) -0.0041(7)
C15 0.0302(9) 0.0377(10) 0.0532(12) 0.0029(9) 0.0095(8) 0.0005(8)
N1 0.0316(7) 0.0315(7) 0.0327(8) -0.0026(6) 0.0067(6) 0.0008(6)
N2 0.0322(7) 0.0266(7) 0.0356(8) -0.0032(6) 0.0100(6) 0.0019(5)
N3 0.0316(7) 0.0282(7) 0.0373(8) -0.0002(6) 0.0062(6) 0.0007(6)
N4 0.0331(8) 0.0310(8) 0.0319(8) -0.0026(6) 0.0070(6) 0.0039(6)
N5 0.0362(8) 0.0236(7) 0.0321(7) 0.0012(5) 0.0063(6) 0.0028(6)
F1 0.137(2) 0.149(2) 0.0493(11) -0.0339(13) -0.0182(12) 0.0306(18)
F2 0.0919(13) 0.1071(16) 0.0498(9) -0.0167(9) 0.0067(9) -0.0262(12)
F3 0.0574(10) 0.0747(12) 0.1044(16) 0.0075(10) 0.0185(10) 0.0156(9)
F4 0.178(2) 0.0613(12) 0.143(2) -0.0010(13) 0.1084(19) -0.0380(14)
F5 0.1139(16) 0.0921(15) 0.1039(16) 0.0121(12) 0.0304(13) 0.0563(13)
F6 0.0813(13) 0.0671(11) 0.139(2) -0.0189(12) 0.0483(13) -0.0362(10)
P1 0.0452(3) 0.0358(3) 0.0416(3) -0.0013(2) 0.0042(2) -0.0044(2)
Ag 0.03860(9) 0.03240(9) 0.02877(8) 0.00044(5) 0.00849(6) 0.00221(5)
C1S 0.0372(11) 0.0576(14) 0.0439(11) -0.0061(10) 0.0038(9) 0.0037(10)
C2S 0.0513(15) 0.0682(18) 0.078(2) 0.0141(15) -0.0052(14) -0.0186(13)
N1S 0.0413(11) 0.0918(19) 0.0714(16) -0.0305(14) 0.0058(10) 0.0002(11)

loop_
_atom_type_symbol
_atom_type_description
_atom_type_scat_dispersion_real
_atom_type_scat_dispersion_imag
_atom_type_scat_source
C C 0.0033 0.0016 'International Tables Vol C Tables 4.2.6.8 and 6.1.1.4'
H H 0.0000 0.0000 'International Tables Vol C Tables 4.2.6.8 and 6.1.1.4'
N N 0.0061 0.0033 'International Tables Vol C Tables 4.2.6.8 and 6.1.1.4'
F F 0.0171 0.0103 'International Tables Vol C Tables 4.2.6.8 and 6.1.1.4'
P P 0.1023 0.0942 'International Tables Vol C Tables 4.2.6.8 and 6.1.1.4'
Ag Ag -0.8971 1.1015 'International Tables Vol C Tables 4.2.6.8 and 6.1.1.4'

loop_
_geom_angle_atom_site_label_1
_geom_angle_atom_site_label_2
_geom_angle_atom_site_label_3
_geom_angle
_geom_angle_site_symmetry_1
_geom_angle_site_symmetry_3
N1 C1 N2 104.39(16) . .
N1 C1 Ag 130.34(14) . 3_656
N2 C1 Ag 125.26(14) . 3_656
C3 C2 N1 106.50(18) . .
C3 C2 H2 126.8 . .
N1 C2 H2 126.8 . .
C2 C3 N2 106.83(18) . .
C2 C3 H3 126.6 . .
N2 C3 H3 126.6 . .
N2 C4 C5 111.49(15) . .
N2 C4 H4A 109.3 . .
C5 C4 H4A 109.3 . .
N2 C4 H4B 109.3 . .
C5 C4 H4B 109.3 . .
H4A C4 H4B 108.0 . .
N3 C5 C6 122.78(19) . .
N3 C5 C4 116.04(17) . .
C6 C5 C4 121.18(18) . .
C5 C6 C7 118.30(19) . .
C5 C6 H6 120.8 . .
C7 C6 H6 120.8 . .
C8 C7 C6 119.57(19) . .
C8 C7 H7 120.2 . .
C6 C7 H7 120.2 . .
C7 C8 C9 118.08(19) . .
C7 C8 H8 121.0 . .
C9 C8 H8 121.0 . .
N3 C9 C8 123.10(18) . .
N3 C9 C16 116.12(16) . .
C8 C9 C16 120.78(17) . .
N4 C10 C14 113.88(17) . .
N4 C10 H10A 108.8 . .
C14 C10 H10A 108.8 . .
N4 C10 H10B 108.8 . .
C14 C10 H10B 108.8 . .
H10A C10 H10B 107.7 . .
N5 C11 N4 104.39(16) . .
N5 C11 Ag 127.10(14) . .
N4 C11 Ag 128.50(14) . .
C13 C12 N4 106.72(17) . .
C13 C12 H12 126.6 . .
N4 C12 H12 126.6 . .
C12 C13 N5 106.36(18) . .
C12 C13 H13 126.8 . .
N5 C13 H13 126.8 . .
C15 C14 C10 116.65(19) . .
C15 C14 H14A 108.1 . .
C10 C14 H14A 108.1 . .
C15 C14 H14B 108.1 . .
C10 C14 H14B 108.1 . .
H14A C14 H14B 107.3 . .
N5 C16 C9 112.10(15) . .
N5 C16 H16A 109.2 . .
C9 C16 H16A 109.2 . .
N5 C16 H16B 109.2 . .
C9 C16 H16B 109.2 . .
H16A C16 H16B 107.9 . .
N1 C15 C14 114.88(18) . .
N1 C15 H15A 108.5 . .
C14 C15 H15A 108.5 . .
N1 C15 H15B 108.5 . .
C14 C15 H15B 108.5 . .
H15A C15 H15B 107.5 . .
C1 N1 C2 110.91(16) . .
C1 N1 C15 124.13(17) . .
C2 N1 C15 124.77(17) . .
C1 N2 C3 111.35(16) . .
C1 N2 C4 123.41(17) . .
C3 N2 C4 124.77(17) . .
C9 N3 C5 118.14(17) . .
C11 N4 C12 111.09(17) . .
C11 N4 C10 124.74(17) . .
C12 N4 C10 124.12(17) . .
C11 N5 C13 111.43(16) . .
C11 N5 C16 123.42(16) . .
C13 N5 C16 124.94(17) . .
F1 P1 F4 90.88(17) . .
F1 P1 F5 92.72(13) . .
F4 P1 F5 90.35(15) . .
F1 P1 F6 90.49(16) . .
F4 P1 F6 178.23(16) . .
F5 P1 F6 90.70(13) . .
F1 P1 F2 178.63(14) . .
F4 P1 F2 89.62(13) . .
F5 P1 F2 88.55(12) . .
F6 P1 F2 88.98(12) . .
F1 P1 F3 88.57(13) . .
F4 P1 F3 89.40(13) . .
F5 P1 F3 178.68(13) . .
F6 P1 F3 89.52(12) . .
F2 P1 F3 90.16(12) . .
C1 Ag C11 174.94(7) 3_656 .
N1S C1S C2S 179.3(3) . .
C1S C2S H2S1 109.5 . .
C1S C2S H2S2 109.5 . .
H2S1 C2S H2S2 109.5 . .
C1S C2S H2S3 109.5 . .
H2S1 C2S H2S3 109.5 . .
H2S2 C2S H2S3 109.5 . .

loop_
_geom_bond_atom_site_label_1
_geom_bond_atom_site_label_2
_geom_bond_distance
_geom_bond_site_symmetry_2
C1 N1 1.352(2) .
C1 N2 1.355(2) .
C1 Ag 2.0818(19) 3_656
C2 C3 1.348(3) .
C2 N1 1.386(3) .
C2 H2 0.9300 .
C3 N2 1.371(3) .
C3 H3 0.9300 .
C4 N2 1.456(2) .
C4 C5 1.513(3) .
C4 H4A 0.9700 .
C4 H4B 0.9700 .
C5 N3 1.341(2) .
C5 C6 1.384(3) .
C6 C7 1.388(3) .
C6 H6 0.9300 .
C7 C8 1.380(3) .
C7 H7 0.9300 .
C8 C9 1.390(3) .
C8 H8 0.9300 .
C9 N3 1.334(2) .
C9 C16 1.520(3) .
C10 N4 1.466(3) .
C10 C14 1.525(3) .
C10 H10A 0.9700 .
C10 H10B 0.9700 .
C11 N5 1.350(2) .
C11 N4 1.352(2) .
C11 Ag 2.0822(19) .
C12 C13 1.349(3) .
C12 N4 1.381(3) .
C12 H12 0.9300 .
C13 N5 1.380(2) .
C13 H13 0.9300 .
C14 C15 1.521(3) .
C14 H14A 0.9700 .
C14 H14B 0.9700 .
C16 N5 1.455(2) .
C16 H16A 0.9700 .
C16 H16B 0.9700 .
C15 N1 1.466(3) .
C15 H15A 0.9700 .
C15 H15B 0.9700 .
F1 P1 1.554(2) .
F2 P1 1.5939(18) .
F3 P1 1.5966(18) .
F4 P1 1.5732(19) .
F5 P1 1.574(2) .
F6 P1 1.5753(19) .
Ag C1 2.0818(19) 3_656
C1S N1S 1.128(3) .
C1S C2S 1.443(3) .
C2S H2S1 0.9600 .
C2S H2S2 0.9600 .
C2S H2S3 0.9600 .
